data_4023162
loop_
_publ_author_name
'Yit Wooi Goh'
'Brett R. Pool'
'Jonathan M. White'

_publ_section_title
;
 Structural Studies on Cycloadducts of Furan, 2-Methoxyfuran,
 and 5-Trimethylsilylcyclopentadiene with Maleic Anhydride
 and N-Methylmaleimide
;
_journal_name_full 'Journal of Organic Chemistry'
_journal_page_first 151
_journal_page_last 156
_journal_paper_doi 10.1021/jo7018575
_journal_volume 73
_journal_year 2008
_chemical_formula_sum 'C9 H9 N O3'
_chemical_formula_weight 179.17
_chemical_name_systematic
;
 ?
;
_space_group_IT_number 14
_symmetry_cell_setting monoclinic
_symmetry_space_group_name_Hall '-P 2ybc'
_symmetry_space_group_name_H-M 'P 1 21/c 1'
_atom_sites_solution_hydrogens geom
_atom_sites_solution_primary direct
_atom_sites_solution_secondary difmap
_audit_creation_method SHELXL-97
_cell_angle_alpha 90.00
_cell_angle_beta 104.382(2)
_cell_angle_gamma 90.00
_cell_formula_units_Z 4
_cell_length_a 12.1591(13)
_cell_length_b 10.3998(11)
_cell_length_c 6.8354(8)
_cell_measurement_reflns_used 3765
_cell_measurement_temperature 130(2)
_cell_measurement_theta_max 27.44
_cell_measurement_theta_min 2.61
_cell_volume 837.26(16)
_computing_cell_refinement 'Bruker SMART'
_computing_data_collection 'Bruker SMART'
_computing_data_reduction 'Bruker SAINT'
_computing_molecular_graphics 'Bruker SHELXTL'
_computing_publication_material 'Bruker SHELXTL'
_computing_structure_refinement 'Bruker SHELXTL'
_computing_structure_solution 'Bruker SHELXTL'
_diffrn_ambient_temperature 130(2)
_diffrn_measured_fraction_theta_full 0.999
_diffrn_measured_fraction_theta_max 0.999
_diffrn_measurement_device_type 'CCD area detector'
_diffrn_measurement_method 'phi and omega scans'
_diffrn_radiation_monochromator graphite
_diffrn_radiation_source 'fine-focus sealed tube'
_diffrn_radiation_type MoK\a
_diffrn_radiation_wavelength 0.71073
_diffrn_reflns_av_R_equivalents 0.0856
_diffrn_reflns_av_sigmaI/netI 0.0495
_diffrn_reflns_limit_h_max 14
_diffrn_reflns_limit_h_min -14
_diffrn_reflns_limit_k_max 12
_diffrn_reflns_limit_k_min -12
_diffrn_reflns_limit_l_max 8
_diffrn_reflns_limit_l_min -8
_diffrn_reflns_number 5889
_diffrn_reflns_theta_full 25.00
_diffrn_reflns_theta_max 25.00
_diffrn_reflns_theta_min 1.73
_exptl_absorpt_coefficient_mu 0.108
_exptl_absorpt_correction_type none
_exptl_crystal_colour colourless
_exptl_crystal_density_diffrn 1.421
_exptl_crystal_density_method 'not measured'
_exptl_crystal_description block
_exptl_crystal_F_000 376
_exptl_crystal_size_max 0.30
_exptl_crystal_size_mid 0.10
_exptl_crystal_size_min 0.05
_refine_diff_density_max 0.259
_refine_diff_density_min -0.271
_refine_diff_density_rms 0.071
_refine_ls_extinction_coef 0.013(5)
_refine_ls_extinction_expression Fc^*^=kFc[1+0.001xFc^2^\l^3^/sin(2\q)]^-1/4^
_refine_ls_extinction_method SHELXL
_refine_ls_goodness_of_fit_ref 1.058
_refine_ls_hydrogen_treatment mixed
_refine_ls_matrix_type full
_refine_ls_number_parameters 120
_refine_ls_number_reflns 1473
_refine_ls_number_restraints 0
_refine_ls_restrained_S_all 1.058
_refine_ls_R_factor_all 0.0498
_refine_ls_R_factor_gt 0.0481
_refine_ls_shift/su_max 0.000
_refine_ls_shift/su_mean 0.000
_refine_ls_structure_factor_coef Fsqd
_refine_ls_weighting_details 'calc w=1/[\s^2^(Fo^2^)+(0.0507P)^2^+0.3463P] where P=(Fo^2^+2Fc^2^)/3'
_refine_ls_weighting_scheme calc
_refine_ls_wR_factor_gt 0.1210
_refine_ls_wR_factor_ref 0.1226
_reflns_number_gt 1397
_reflns_number_total 1473
_reflns_threshold_expression >2sigma(I)
_cod_data_source_file jo7018575-File001_04.cif
_cod_data_source_block CMPD13
_cod_depositor_comments
;
The following automatic conversions were performed:
'_symmetry_cell_setting' value 'Monoclinic' changed to 'monoclinic'
according to '/home/saulius/struct/CIF-dictionaries/cif_core.dic'
dictionary named 'cif_core.dic' version 2.4.1 from 2010-06-29.

Automatic conversion script
Id: cif_fix_enum 1527 2010-12-29 10:47:43Z saulius 
;
_cod_original_sg_symbol_H-M 'P 2/c'
_cod_database_code 4023162

loop_
_symmetry_equiv_pos_as_xyz
'x, y, z'
'-x, y+1/2, -z+1/2'
'-x, -y, -z'
'x, -y-1/2, z-1/2'

loop_
_atom_site_label
_atom_site_type_symbol
_atom_site_fract_x
_atom_site_fract_y
_atom_site_fract_z
_atom_site_U_iso_or_equiv
_atom_site_adp_type
_atom_site_occupancy
_atom_site_symmetry_multiplicity
_atom_site_calc_flag
_atom_site_refinement_flags
_atom_site_disorder_assembly
_atom_site_disorder_group
C1 C 0.23355(15) 0.33221(17) 0.2293(2) 0.0369(4) Uani 1 1 d . . .
C2 C 0.34477(15) 0.40183(18) 0.2988(3) 0.0390(4) Uani 1 1 d . . .
H2 H 0.4000 0.3510 0.3977 0.047 Uiso 1 1 calc R . .
C3 C 0.39734(16) 0.45376(18) 0.1261(3) 0.0437(5) Uani 1 1 d . . .
H3 H 0.4438 0.3917 0.0742 0.052 Uiso 1 1 calc R . .
C4 C 0.30335(17) 0.51478(19) -0.0308(3) 0.0442(5) Uani 1 1 d . . .
H4 H 0.2688 0.4828 -0.1583 0.053 Uiso 1 1 calc R . .
C5 C 0.27994(15) 0.62362(17) 0.0502(3) 0.0448(5) Uani 1 1 d . . .
H5 H 0.2256 0.6843 -0.0086 0.054 Uiso 1 1 calc R . .
C6 C 0.35915(15) 0.62881(18) 0.2564(3) 0.0444(5) Uani 1 1 d . . .
H6 H 0.3731 0.7150 0.3152 0.053 Uiso 1 1 calc R . .
C7 C 0.31609(14) 0.52752(19) 0.3902(3) 0.0400(5) Uani 1 1 d . . .
H7 H 0.3565 0.5352 0.5328 0.048 Uiso 1 1 calc R . .
C8 C 0.18891(14) 0.52291(17) 0.3633(3) 0.0376(4) Uani 1 1 d . . .
C9 C 0.02980(16) 0.3717(2) 0.2216(3) 0.0519(5) Uani 1 1 d . . .
H9A H -0.0047 0.4072 0.3216 0.078 Uiso 1 1 calc R . .
H9B H 0.0247 0.2796 0.2234 0.078 Uiso 1 1 calc R . .
H9C H -0.0090 0.4031 0.0906 0.078 Uiso 1 1 calc R . .
O1 O 0.21781(13) 0.22669(12) 0.1520(2) 0.0527(4) Uani 1 1 d . . .
O2 O 0.12992(12) 0.60283(13) 0.4161(3) 0.0586(5) Uani 1 1 d . . .
O3 O 0.45772(10) 0.56376(14) 0.2264(2) 0.0483(4) Uani 1 1 d . . .
N1 N 0.14872(11) 0.40978(13) 0.2659(2) 0.0347(4) Uani 1 1 d . . .

loop_
_atom_site_aniso_label
_atom_site_aniso_U_11
_atom_site_aniso_U_22
_atom_site_aniso_U_33
_atom_site_aniso_U_23
_atom_site_aniso_U_13
_atom_site_aniso_U_12
C1 0.0491(10) 0.0361(9) 0.0278(8) 0.0069(7) 0.0141(7) 0.0040(7)
C2 0.0349(9) 0.0483(10) 0.0352(9) 0.0098(8) 0.0117(7) 0.0120(7)
C3 0.0461(10) 0.0416(10) 0.0519(11) 0.0008(8) 0.0279(9) 0.0069(8)
C4 0.0553(11) 0.0467(11) 0.0327(9) 0.0038(7) 0.0148(8) -0.0145(8)
C5 0.0366(9) 0.0387(10) 0.0614(12) 0.0158(8) 0.0163(9) -0.0027(7)
C6 0.0355(10) 0.0450(11) 0.0595(12) -0.0159(8) 0.0246(9) -0.0111(7)
C7 0.0323(9) 0.0563(11) 0.0328(9) -0.0088(8) 0.0104(7) -0.0059(8)
C8 0.0359(9) 0.0394(10) 0.0422(10) -0.0017(7) 0.0183(8) -0.0025(7)
C9 0.0372(10) 0.0572(12) 0.0605(13) 0.0057(10) 0.0104(9) -0.0146(9)
O1 0.0826(11) 0.0357(8) 0.0451(8) -0.0010(6) 0.0256(7) 0.0010(6)
O2 0.0514(8) 0.0449(8) 0.0935(12) -0.0135(7) 0.0443(8) -0.0026(6)
O3 0.0287(6) 0.0661(9) 0.0541(8) -0.0045(6) 0.0180(6) -0.0035(6)
N1 0.0311(7) 0.0366(8) 0.0372(8) 0.0034(6) 0.0098(6) -0.0024(6)

loop_
_atom_type_symbol
_atom_type_description
_atom_type_scat_dispersion_real
_atom_type_scat_dispersion_imag
_atom_type_scat_source
C C 0.0033 0.0016 'International Tables Vol C Tables 4.2.6.8 and 6.1.1.4'
H H 0.0000 0.0000 'International Tables Vol C Tables 4.2.6.8 and 6.1.1.4'
O O 0.0106 0.0060 'International Tables Vol C Tables 4.2.6.8 and 6.1.1.4'
N N 0.0061 0.0033 'International Tables Vol C Tables 4.2.6.8 and 6.1.1.4'

loop_
_geom_angle_atom_site_label_1
_geom_angle_atom_site_label_2
_geom_angle_atom_site_label_3
_geom_angle
_geom_angle_site_symmetry_1
_geom_angle_site_symmetry_3
_geom_angle_publ_flag
O1 C1 N1 124.32(17) . . ?
O1 C1 C2 127.31(17) . . ?
N1 C1 C2 108.37(15) . . ?
C1 C2 C7 105.24(13) . . ?
C1 C2 C3 115.45(15) . . ?
C7 C2 C3 100.95(14) . . ?
C1 C2 H2 111.5 . . ?
C7 C2 H2 111.5 . . ?
C3 C2 H2 111.5 . . ?
O3 C3 C4 102.27(15) . . ?
O3 C3 C2 99.77(14) . . ?
C4 C3 C2 107.63(14) . . ?
O3 C3 H3 115.1 . . ?
C4 C3 H3 115.1 . . ?
C2 C3 H3 115.1 . . ?
C5 C4 C3 105.53(16) . . ?
C5 C4 H4 127.2 . . ?
C3 C4 H4 127.2 . . ?
C4 C5 C6 105.67(16) . . ?
C4 C5 H5 127.2 . . ?
C6 C5 H5 127.2 . . ?
O3 C6 C5 102.32(14) . . ?
O3 C6 C7 100.27(15) . . ?
C5 C6 C7 107.15(14) . . ?
O3 C6 H6 115.1 . . ?
C5 C6 H6 115.1 . . ?
C7 C6 H6 115.1 . . ?
C8 C7 C2 104.71(14) . . ?
C8 C7 C6 115.47(15) . . ?
C2 C7 C6 101.17(13) . . ?
C8 C7 H7 111.6 . . ?
C2 C7 H7 111.6 . . ?
C6 C7 H7 111.6 . . ?
O2 C8 N1 124.35(16) . . ?
O2 C8 C7 127.31(16) . . ?
N1 C8 C7 108.34(14) . . ?
N1 C9 H9A 109.5 . . ?
N1 C9 H9B 109.5 . . ?
H9A C9 H9B 109.5 . . ?
N1 C9 H9C 109.5 . . ?
H9A C9 H9C 109.5 . . ?
H9B C9 H9C 109.5 . . ?
C6 O3 C3 95.60(12) . . ?
C8 N1 C1 113.24(14) . . ?
C8 N1 C9 123.14(15) . . ?
C1 N1 C9 123.44(16) . . ?

loop_
_geom_bond_atom_site_label_1
_geom_bond_atom_site_label_2
_geom_bond_distance
_geom_bond_site_symmetry_2
_geom_bond_publ_flag
C1 O1 1.212(2) . ?
C1 N1 1.381(2) . ?
C1 C2 1.503(3) . ?
C2 C7 1.526(2) . ?
C2 C3 1.571(2) . ?
C2 H2 0.9800 . ?
C3 O3 1.438(2) . ?
C3 C4 1.500(3) . ?
C3 H3 0.9800 . ?
C4 C5 1.322(3) . ?
C4 H4 0.9300 . ?
C5 C6 1.498(3) . ?
C5 H5 0.9300 . ?
C6 O3 1.435(2) . ?
C6 C7 1.568(3) . ?
C6 H6 0.9800 . ?
C7 C8 1.512(2) . ?
C7 H7 0.9800 . ?
C8 O2 1.210(2) . ?
C8 N1 1.380(2) . ?
C9 N1 1.457(2) . ?
C9 H9A 0.9600 . ?
C9 H9B 0.9600 . ?
C9 H9C 0.9600 . ?

loop_
_geom_torsion_atom_site_label_1
_geom_torsion_atom_site_label_2
_geom_torsion_atom_site_label_3
_geom_torsion_atom_site_label_4
_geom_torsion
_geom_torsion_site_symmetry_1
_geom_torsion_site_symmetry_2
_geom_torsion_site_symmetry_3
_geom_torsion_site_symmetry_4
_geom_torsion_publ_flag
O1 C1 C2 C7 -178.09(16) . . . . ?
N1 C1 C2 C7 2.56(17) . . . . ?
O1 C1 C2 C3 71.6(2) . . . . ?
N1 C1 C2 C3 -107.79(16) . . . . ?
C1 C2 C3 O3 150.39(15) . . . . ?
C7 C2 C3 O3 37.52(16) . . . . ?
C1 C2 C3 C4 44.1(2) . . . . ?
C7 C2 C3 C4 -68.80(18) . . . . ?
O3 C3 C4 C5 -31.77(17) . . . . ?
C2 C3 C4 C5 72.79(18) . . . . ?
C3 C4 C5 C6 -0.21(18) . . . . ?
C4 C5 C6 O3 32.22(18) . . . . ?
C4 C5 C6 C7 -72.75(17) . . . . ?
C1 C2 C7 C8 -1.05(17) . . . . ?
C3 C2 C7 C8 119.38(15) . . . . ?
C1 C2 C7 C6 -121.38(14) . . . . ?
C3 C2 C7 C6 -0.95(16) . . . . ?
O3 C6 C7 C8 -148.39(15) . . . . ?
C5 C6 C7 C8 -42.0(2) . . . . ?
O3 C6 C7 C2 -36.01(16) . . . . ?
C5 C6 C7 C2 70.42(17) . . . . ?
C2 C7 C8 O2 179.20(18) . . . . ?
C6 C7 C8 O2 -70.5(2) . . . . ?
C2 C7 C8 N1 -0.79(18) . . . . ?
C6 C7 C8 N1 109.50(17) . . . . ?
C5 C6 O3 C3 -49.52(16) . . . . ?
C7 C6 O3 C3 60.74(15) . . . . ?
C4 C3 O3 C6 49.37(15) . . . . ?
C2 C3 O3 C6 -61.24(15) . . . . ?
O2 C8 N1 C1 -177.40(17) . . . . ?
C7 C8 N1 C1 2.59(19) . . . . ?
O2 C8 N1 C9 -2.2(3) . . . . ?
C7 C8 N1 C9 177.82(16) . . . . ?
O1 C1 N1 C8 177.33(15) . . . . ?
C2 C1 N1 C8 -3.30(19) . . . . ?
O1 C1 N1 C9 2.1(3) . . . . ?
C2 C1 N1 C9 -178.51(15) . . . . ?

loop_
_cod_related_entry_id
_cod_related_entry_database
_cod_related_entry_code
1 ChemSpider 2628974
